data_8100500
loop_
_publ_author_name
'Preishuber-Pfl\"ugl, Helga'
'Klepp, Kurt O.'

_publ_section_title
;
Crystal structure of tetrarubidium hexathiodigermananate(IV), Rb~4~Ge~2~S~6~
;
_journal_issue 4
_journal_name_full 'Zeitschrift f\"ur Kristallographie - New Crystal Structures'
_journal_page_first 387
_journal_page_last 388
_journal_volume 218
_journal_year 2003
_chemical_formula_moiety 'Ge Rb2 S3'
_chemical_formula_structural 'Rb2 Ge S3 '
_chemical_formula_sum 'Ge Rb2 S3'
_chemical_formula_weight 339.71
_space_group_IT_number 12
_symmetry_cell_setting monoclinic
_symmetry_space_group_name_Hall '-C 2y'
_symmetry_space_group_name_H-M 'C 1 2/m 1'
_cell_angle_alpha 90
_cell_angle_beta 135.06(9)
_cell_angle_gamma 90
_cell_formula_units_Z 4
_cell_length_a 13.43(5)
_cell_length_b 6.898(3)
_cell_length_c 11.15(3)
_cell_measurement_temperature 296.1
_cell_volume 729.2(33)
_cod_original_sg_symbol_H-M 'C 2/m'
_cod_original_formula_sum 'Ge1 Rb2 S3'
_cod_database_code 8100500

loop_
_symmetry_equiv_pos_as_xyz
x,y,z
-x,-y,-z
x+1/2,y+1/2,z
-x+1/2,-y+1/2,-z
-x,y,-z
x,-y,z
-x+1/2,y+1/2,-z
x+1/2,-y+1/2,z

loop_
_atom_site_label
_atom_site_type_symbol
_atom_site_fract_x
_atom_site_fract_y
_atom_site_fract_z
_atom_site_U_iso_or_equiv
_atom_site_adp_type
_atom_site_occupancy
_atom_site_symmetry_multiplicity
_atom_site_Wyckoff_symbol
_atom_site_calc_flag
_atom_site_refinement_flags
_atom_site_disorder_assembly
_atom_site_disorder_group
Rb1 Rb -0.12227(10) 0.0000 0.18612(11) 0.0336(2) Uani 1 4 i d S . .
Rb2 Rb 0.28174(9) 0.0000 0.36290(10) 0.0266(2) Uani 1 4 i d S . .
Ge1 Ge 0.43522(8) 0.0000 0.81595(9) 0.0172(2) Uani 1 4 i d S . .
S1 S 0.5000 0.2426(3) 0.0000 0.0274(4) Uani 1 4 g d S . .
S2 S 0.5697(2) 0.0000 0.7754(3) 0.0293(5) Uani 1 4 i d S . .
S3 S 0.2107(2) 0.0000 0.5969(2) 0.0250(5) Uani 1 4 i d S . .

loop_
_atom_site_aniso_label
_atom_site_aniso_U_11
_atom_site_aniso_U_22
_atom_site_aniso_U_33
_atom_site_aniso_U_12
_atom_site_aniso_U_13
_atom_site_aniso_U_23
Rb1 0.0310(5) 0.0418(5) 0.0206(4) 0.0000 0.0156(4) 0.0000
Rb2 0.0274(4) 0.0361(5) 0.0144(4) 0.0000 0.0141(3) 0.0000
Ge1 0.0170(4) 0.0237(4) 0.0071(4) 0.0000 0.0071(3) 0.0000
S1 0.0374(11) 0.0213(8) 0.0116(8) 0.0000 0.0131(8) 0.0000
S2 0.0217(10) 0.0481(13) 0.0186(10) 0.0000 0.0144(9) 0.0000
S3 0.0165(9) 0.0379(11) 0.0114(9) 0.0000 0.0066(8) 0.0000

loop_
_geom_bond_atom_site_label_1
_geom_bond_site_symmetry_1
_geom_bond_atom_site_label_2
_geom_bond_site_symmetry_2
_geom_bond_distance
_geom_bond_publ_flag
Rb1 . S3 . 3.460(11) yes
Rb2 . Ge1 . 3.874(14) yes
Rb2 . S2 . 3.30(1) yes
Rb2 . S3 . 3.351(8) yes
Ge1 . S1 . 2.289(4) yes
Ge1 . S2 . 2.149(8) yes
Ge1 . S3 . 2.151(9) yes
S1 . S2 . 3.641(7) yes
S1 . S3 . 3.656(9) yes
S2 . S3 . 3.690(18) yes

loop_
_cod_related_entry_id
_cod_related_entry_database
_cod_related_entry_code
1 ChemSpider 30653816
